data_2216431
loop_
_publ_author_name
'Yang, Shu-Ping'
'Han, Li-Jun'
'Wang, Da-Qi'
'Xia, Hai-Tao'

_publ_section_title
;
 Redetermination of 7-hydroxy-4-methyl-2<i>H</i>-1-benzopyran-2-one
;
_journal_coeditor_code EZ2107
_journal_issue 12
_journal_name_full 'Acta Crystallographica Section E'
_journal_page_first o4643
_journal_page_last o4643
_journal_paper_doi 10.1107/S1600536807056085
_journal_volume 63
_journal_year 2007
_chemical_formula_iupac 'C10 H8 O3'
_chemical_formula_moiety 'C10 H8 O3'
_chemical_formula_sum 'C10 H8 O3'
_chemical_formula_weight 176.16
_chemical_melting_point 463
_chemical_name_common 7-hydroxy-4-methylcoumarin
_chemical_name_systematic
;
7-hydroxy-4-methyl-2H-1-Benzopyran-2-one
;
_space_group_IT_number 19
_symmetry_cell_setting orthorhombic
_symmetry_space_group_name_Hall 'P 2ac 2ab'
_symmetry_space_group_name_H-M 'P 21 21 21'
_atom_sites_solution_hydrogens geom
_atom_sites_solution_primary direct
_atom_sites_solution_secondary difmap
_audit_creation_method SHELXL-97
_cell_angle_alpha 90.00
_cell_angle_beta 90.00
_cell_angle_gamma 90.00
_cell_formula_units_Z 4
_cell_length_a 5.229(3)
_cell_length_b 11.875(6)
_cell_length_c 13.161(6)
_cell_measurement_reflns_used 1640
_cell_measurement_temperature 298(2)
_cell_measurement_theta_max 25.22
_cell_measurement_theta_min 2.32
_cell_volume 817.2(7)
_computing_cell_refinement 'SMART (Siemens, 1996)'
_computing_data_collection 'SMART (Siemens, 1996)'
_computing_data_reduction 'SAINT (Siemens, 1996)'
_computing_molecular_graphics 'SHELXTL (Sheldrick, 1997b)'
_computing_publication_material 'SHELXTL (Sheldrick, 1997b)'
_computing_structure_refinement 'SHELXL97 (Sheldrick, 1997a)'
_computing_structure_solution 'SHELXS97 (Sheldrick, 1997a)'
_diffrn_ambient_temperature 298(2)
_diffrn_measured_fraction_theta_full 0.999
_diffrn_measured_fraction_theta_max 0.999
_diffrn_measurement_device_type 'Siemens SMART 1000 CCD area detector'
_diffrn_measurement_method '\f and \w scans'
_diffrn_radiation_monochromator graphite
_diffrn_radiation_source 'fine-focus sealed tube'
_diffrn_radiation_type MoK\a
_diffrn_radiation_wavelength 0.71073
_diffrn_reflns_av_R_equivalents 0.0436
_diffrn_reflns_av_sigmaI/netI 0.0298
_diffrn_reflns_limit_h_max 5
_diffrn_reflns_limit_h_min -6
_diffrn_reflns_limit_k_max 12
_diffrn_reflns_limit_k_min -14
_diffrn_reflns_limit_l_max 15
_diffrn_reflns_limit_l_min -14
_diffrn_reflns_number 4236
_diffrn_reflns_theta_full 24.99
_diffrn_reflns_theta_max 24.99
_diffrn_reflns_theta_min 2.31
_diffrn_standards_number 0
_exptl_absorpt_coefficient_mu 0.106
_exptl_absorpt_correction_T_max 0.9677
_exptl_absorpt_correction_T_min 0.9507
_exptl_absorpt_correction_type multi-scan
_exptl_absorpt_process_details '(SADABS; Sheldrick, 1996)'
_exptl_crystal_colour colourless
_exptl_crystal_density_diffrn 1.432
_exptl_crystal_density_method 'not measured'
_exptl_crystal_description columnar
_exptl_crystal_F_000 368
_exptl_crystal_size_max 0.48
_exptl_crystal_size_mid 0.40
_exptl_crystal_size_min 0.31
_refine_diff_density_max 0.201
_refine_diff_density_min -0.231
_refine_ls_abs_structure_details 'Flack (1983),  565 Freidel pairs'
_refine_ls_extinction_method none
_refine_ls_goodness_of_fit_ref 1.077
_refine_ls_hydrogen_treatment constr
_refine_ls_matrix_type full
_refine_ls_number_parameters 119
_refine_ls_number_reflns 869
_refine_ls_number_restraints 0
_refine_ls_restrained_S_all 1.077
_refine_ls_R_factor_all 0.0496
_refine_ls_R_factor_gt 0.0375
_refine_ls_shift/su_max 0.000
_refine_ls_shift/su_mean 0.000
_refine_ls_structure_factor_coef Fsqd
_refine_ls_weighting_details 'calc w=1/[\s^2^(Fo^2^)+(0.0516P)^2^+0.1639P] where P=(Fo^2^+2Fc^2^)/3'
_refine_ls_weighting_scheme calc
_refine_ls_wR_factor_gt 0.0868
_refine_ls_wR_factor_ref 0.0976
_reflns_number_gt 732
_reflns_number_total 869
_reflns_threshold_expression I>2\s(I)
_cod_data_source_file ez2107.cif
_cod_data_source_block I
_cod_original_cell_volume 817.3(7)
_cod_database_code 2216431
_cod_database_fobs_code 2216431

loop_
_symmetry_equiv_pos_as_xyz
'x, y, z'
'-x+1/2, -y, z+1/2'
'-x, y+1/2, -z+1/2'
'x+1/2, -y+1/2, -z'

loop_
_atom_site_type_symbol
_atom_site_label
_atom_site_fract_x
_atom_site_fract_y
_atom_site_fract_z
_atom_site_U_iso_or_equiv
_atom_site_adp_type
_atom_site_calc_flag
_atom_site_refinement_flags
_atom_site_occupancy
O O1 -0.0817(4) 0.08023(15) 0.22571(13) 0.0425(5) Uani d . 1
O O2 -0.1981(4) 0.10501(18) 0.06697(14) 0.0529(6) Uani d . 1
O O3 0.1286(5) 0.02230(17) 0.57207(14) 0.0511(6) Uani d . 1
H H3 0.0029 -0.0188 0.5685 0.077 Uiso calc R 1
C C1 -0.0515(6) 0.1327(2) 0.1341(2) 0.0391(7) Uani d . 1
C C2 0.1438(6) 0.2161(2) 0.1257(2) 0.0416(7) Uani d . 1
H H2 0.1637 0.2535 0.0641 0.050 Uiso calc R 1
C C3 0.3006(6) 0.2430(2) 0.2032(2) 0.0365(7) Uani d . 1
C C4 0.2715(5) 0.1833(2) 0.2979(2) 0.0349(7) Uani d . 1
C C5 0.4233(6) 0.1998(2) 0.3841(2) 0.0399(7) Uani d . 1
H H5 0.5588 0.2504 0.3809 0.048 Uiso calc R 1
C C6 0.3779(6) 0.1437(2) 0.4730(2) 0.0420(7) Uani d . 1
H H6 0.4844 0.1551 0.5286 0.050 Uiso calc R 1
C C7 0.1727(6) 0.0696(2) 0.4804(2) 0.0378(7) Uani d . 1
C C8 0.0219(6) 0.0483(2) 0.3964(2) 0.0378(7) Uani d . 1
H H8 -0.1127 -0.0027 0.4000 0.045 Uiso calc R 1
C C9 0.0750(5) 0.1044(2) 0.30701(18) 0.0343(6) Uani d . 1
C C10 0.4971(6) 0.3342(2) 0.1934(2) 0.0484(8) Uani d . 1
H H10A 0.6610 0.3057 0.2137 0.073 Uiso calc R 1
H H10B 0.4508 0.3965 0.2361 0.073 Uiso calc R 1
H H10C 0.5053 0.3589 0.1240 0.073 Uiso calc R 1

loop_
_atom_site_aniso_label
_atom_site_aniso_U_11
_atom_site_aniso_U_22
_atom_site_aniso_U_33
_atom_site_aniso_U_12
_atom_site_aniso_U_13
_atom_site_aniso_U_23
O1 0.0424(12) 0.0494(11) 0.0358(10) -0.0115(11) -0.0033(9) 0.0021(9)
O2 0.0535(13) 0.0650(13) 0.0402(11) -0.0092(12) -0.0113(11) -0.0009(10)
O3 0.0579(14) 0.0548(11) 0.0405(11) -0.0058(12) -0.0015(11) 0.0087(9)
C1 0.0398(17) 0.0432(16) 0.0342(14) 0.0004(13) -0.0010(13) 0.0000(13)
C2 0.0458(17) 0.0428(15) 0.0361(15) -0.0024(14) 0.0051(14) 0.0037(12)
C3 0.0359(16) 0.0343(13) 0.0391(15) 0.0002(13) 0.0080(14) -0.0027(12)
C4 0.0305(14) 0.0368(14) 0.0373(15) 0.0006(12) 0.0034(12) -0.0059(12)
C5 0.0341(16) 0.0413(14) 0.0444(16) -0.0075(13) 0.0003(15) -0.0042(13)
C6 0.0375(16) 0.0482(15) 0.0402(14) -0.0017(15) -0.0049(14) -0.0043(13)
C7 0.0389(16) 0.0370(14) 0.0376(14) 0.0034(13) 0.0048(14) 0.0007(12)
C8 0.0352(15) 0.0371(14) 0.0411(15) -0.0038(13) 0.0019(13) -0.0007(12)
C9 0.0324(15) 0.0366(14) 0.0340(13) -0.0001(13) -0.0021(13) -0.0044(12)
C10 0.0506(17) 0.0442(16) 0.0505(17) -0.0077(16) 0.0058(17) 0.0018(13)

loop_
_atom_type_symbol
_atom_type_description
_atom_type_scat_dispersion_real
_atom_type_scat_dispersion_imag
_atom_type_scat_source
C C 0.0033 0.0000 'International Tables Vol C Tables 4.2.6.8 and 6.1.1.4'
H H 0.0000 0.0000 'International Tables Vol C Tables 4.2.6.8 and 6.1.1.4'
O O 0.0106 0.0000 'International Tables Vol C Tables 4.2.6.8 and 6.1.1.4'

loop_
_geom_angle_atom_site_label_1
_geom_angle_atom_site_label_2
_geom_angle_atom_site_label_3
_geom_angle
C1 O1 C9 121.4(2)
C7 O3 H3 109.5
O2 C1 O1 116.5(2)
O2 C1 C2 125.6(3)
O1 C1 C2 117.9(2)
C3 C2 C1 122.8(2)
C3 C2 H2 118.6
C1 C2 H2 118.6
C2 C3 C4 118.2(2)
C2 C3 C10 121.6(2)
C4 C3 C10 120.1(2)
C9 C4 C5 116.3(2)
C9 C4 C3 118.8(2)
C5 C4 C3 124.9(2)
C6 C5 C4 121.8(3)
C6 C5 H5 119.1
C4 C5 H5 119.1
C5 C6 C7 120.2(3)
C5 C6 H6 119.9
C7 C6 H6 119.9
O3 C7 C8 122.8(3)
O3 C7 C6 117.2(2)
C8 C7 C6 120.0(2)
C9 C8 C7 118.6(3)
C9 C8 H8 120.7
C7 C8 H8 120.7
O1 C9 C8 116.2(2)
O1 C9 C4 120.7(2)
C8 C9 C4 123.0(2)
C3 C10 H10A 109.5
C3 C10 H10B 109.5
H10A C10 H10B 109.5
C3 C10 H10C 109.5
H10A C10 H10C 109.5
H10B C10 H10C 109.5

loop_
_geom_bond_atom_site_label_1
_geom_bond_atom_site_label_2
_geom_bond_distance
O1 C1 1.366(3)
O1 C9 1.378(3)
O2 C1 1.215(3)
O3 C7 1.351(3)
O3 H3 0.8200
C1 C2 1.427(4)
C2 C3 1.346(4)
C2 H2 0.9300
C3 C4 1.443(4)
C3 C10 1.498(4)
C4 C9 1.396(4)
C4 C5 1.399(4)
C5 C6 1.367(4)
C5 H5 0.9300
C6 C7 1.391(4)
C6 H6 0.9300
C7 C8 1.381(4)
C8 C9 1.380(4)
C8 H8 0.9300
C10 H10A 0.9600
C10 H10B 0.9600
C10 H10C 0.9600

loop_
_geom_hbond_atom_site_label_D
_geom_hbond_atom_site_label_H
_geom_hbond_atom_site_label_A
_geom_hbond_site_symmetry_A
_geom_hbond_distance_DH
_geom_hbond_distance_HA
_geom_hbond_distance_DA
_geom_hbond_angle_DHA
O3 H3 O2 2_455 0.82 1.89 2.712(3) 175.3
C2 H2 O2 4 0.93 2.51 3.410(4) 161.6

loop_
_geom_torsion_atom_site_label_1
_geom_torsion_atom_site_label_2
_geom_torsion_atom_site_label_3
_geom_torsion_atom_site_label_4
_geom_torsion
C9 O1 C1 O2 179.5(2)
C9 O1 C1 C2 -1.7(4)
O2 C1 C2 C3 180.0(3)
O1 C1 C2 C3 1.3(4)
C1 C2 C3 C4 1.1(4)
C1 C2 C3 C10 -177.5(3)
C2 C3 C4 C9 -3.1(4)
C10 C3 C4 C9 175.5(2)
C2 C3 C4 C5 178.4(3)
C10 C3 C4 C5 -2.9(4)
C9 C4 C5 C6 -1.4(4)
C3 C4 C5 C6 177.1(3)
C4 C5 C6 C7 -1.5(4)
C5 C6 C7 O3 -175.9(3)
C5 C6 C7 C8 3.2(4)
O3 C7 C8 C9 177.1(3)
C6 C7 C8 C9 -1.9(4)
C1 O1 C9 C8 178.3(3)
C1 O1 C9 C4 -0.4(4)
C7 C8 C9 O1 -179.9(2)
C7 C8 C9 C4 -1.2(4)
C5 C4 C9 O1 -178.6(2)
C3 C4 C9 O1 2.9(4)
C5 C4 C9 C8 2.8(4)
C3 C4 C9 C8 -175.8(3)

loop_
_cod_related_entry_id
_cod_related_entry_database
_cod_related_entry_code
1 ChemSpider 4444190
